data_7212578
loop_
_publ_author_name
'Fang, Shao-Ming'
'Zhang, Qiang'
'Hu, Min'
'Xiao, Bo'
'Zhou, Li-Ming'
'Sun, Guang-Hui'
'Gao, Li-Jun'
'Du, Miao'
'Liu, Chun-Sen'

_publ_section_title
;
 Controllable assembly of copper(i)-iodide coordination polymers by tecton
 design of benzotriazol-1-yl-based pyridyl ligands: from 2D layer to 3D
 self-penetrating or homochiral networks
;
_journal_issue 7
_journal_name_full CrystEngComm
_journal_page_first 2203
_journal_paper_doi 10.1039/c002030n
_journal_volume 12
_journal_year 2010
_chemical_formula_sum 'C12 H10 Cu3 I3 N4'
_chemical_formula_weight 781.56
_chemical_name_systematic
;
?
;
_space_group_IT_number 19
_symmetry_cell_setting orthorhombic
_symmetry_space_group_name_Hall 'P 2ac 2ab'
_symmetry_space_group_name_H-M 'P 21 21 21'
_atom_sites_solution_hydrogens geom
_atom_sites_solution_primary direct
_atom_sites_solution_secondary difmap
_audit_creation_method SHELXL-97
_cell_angle_alpha 90.00
_cell_angle_beta 90.00
_cell_angle_gamma 90.00
_cell_formula_units_Z 4
_cell_length_a 7.5406(6)
_cell_length_b 12.2655(10)
_cell_length_c 18.3740(16)
_cell_measurement_reflns_used 1529
_cell_measurement_temperature 294(2)
_cell_measurement_theta_max 30.4623
_cell_measurement_theta_min 3.1638
_cell_volume 1699.4(2)
_computing_cell_refinement
;
CrysAlisPro, Oxford Diffraction Ltd.,
Version 1.171.33.41 (release 06-05-2009 CrysAlis171 .NET)
(compiled May 6 2009,17:20:42)
;
_computing_data_collection
;
CrysAlisPro, Oxford Diffraction Ltd.,
Version 1.171.33.41 (release 06-05-2009 CrysAlis171 .NET)
(compiled May 6 2009,17:20:42)
;
_computing_data_reduction
;
CrysAlisPro, Oxford Diffraction Ltd.,
Version 1.171.33.41 (release 06-05-2009 CrysAlis171 .NET)
(compiled May 6 2009,17:20:42)
;
_computing_molecular_graphics 'Bruker SHELXTL'
_computing_publication_material 'Bruker SHELXTL'
_computing_structure_refinement 'SHELXL-97 (Sheldrick, 1997)'
_computing_structure_solution 'SHELXS-97 (Sheldrick, 1990)'
_diffrn_ambient_temperature 294(2)
_diffrn_detector_area_resol_mean 16.2542
_diffrn_measured_fraction_theta_full 0.995
_diffrn_measured_fraction_theta_max 0.995
_diffrn_measurement_device_type 'Xcalibur, Eos, Gemini'
_diffrn_measurement_method 'phi and omega scans'
_diffrn_radiation_monochromator graphite
_diffrn_radiation_source 'Enhance (Mo) X-ray Source'
_diffrn_radiation_type MoK\a
_diffrn_radiation_wavelength 0.71073
_diffrn_reflns_av_R_equivalents 0.0402
_diffrn_reflns_av_sigmaI/netI 0.1097
_diffrn_reflns_limit_h_max 8
_diffrn_reflns_limit_h_min -5
_diffrn_reflns_limit_k_max 12
_diffrn_reflns_limit_k_min -14
_diffrn_reflns_limit_l_max 14
_diffrn_reflns_limit_l_min -21
_diffrn_reflns_number 4225
_diffrn_reflns_theta_full 24.98
_diffrn_reflns_theta_max 24.98
_diffrn_reflns_theta_min 3.17
_diffrn_standards_number 0
_exptl_absorpt_coefficient_mu 9.169
_exptl_absorpt_correction_T_max 0.2747
_exptl_absorpt_correction_T_min 0.1834
_exptl_absorpt_correction_type multi-scan
_exptl_absorpt_process_details sadabs
_exptl_crystal_colour yellow
_exptl_crystal_density_diffrn 3.055
_exptl_crystal_density_meas ?
_exptl_crystal_density_method 'not measured'
_exptl_crystal_description block
_exptl_crystal_F_000 1424
_exptl_crystal_size_max 0.28
_exptl_crystal_size_mid 0.21
_exptl_crystal_size_min 0.19
_refine_diff_density_max 1.084
_refine_diff_density_min -0.994
_refine_diff_density_rms 0.213
_refine_ls_abs_structure_details 'Flack H D (1983), Acta Cryst. A39, 876-881'
_refine_ls_abs_structure_Flack 0.05(7)
_refine_ls_extinction_method none
_refine_ls_goodness_of_fit_ref 0.972
_refine_ls_hydrogen_treatment constr
_refine_ls_matrix_type full
_refine_ls_number_parameters 199
_refine_ls_number_reflns 2772
_refine_ls_number_restraints 18
_refine_ls_restrained_S_all 0.969
_refine_ls_R_factor_all 0.0846
_refine_ls_R_factor_gt 0.0518
_refine_ls_shift/su_max 0.000
_refine_ls_shift/su_mean 0.000
_refine_ls_structure_factor_coef Fsqd
_refine_ls_weighting_details 'calc w=1/[\s^2^(Fo^2^)+(0.0205P)^2^+0.0000P] where P=(Fo^2^+2Fc^2^)/3'
_refine_ls_weighting_scheme calc
_refine_ls_wR_factor_gt 0.0699
_refine_ls_wR_factor_ref 0.0738
_reflns_number_gt 1816
_reflns_number_total 2772
_reflns_threshold_expression i>2sigma(I)
_cod_data_source_file c002030n.txt
_cod_data_source_block 3
_cod_depositor_comments
;
The following automatic conversions were performed:

'_symmetry_cell_setting' value 'Orthorhombic' changed to
'orthorhombic' according to
/home/saulius/struct/CIF-dictionaries/cif_core.dic dictionary named
'cif_core.dic' version 2.4.2 from 2011-04-26.

Automatic conversion script
Id: cif_fix_values 1891 2012-01-12 08:04:46Z andrius 

The following automatic conversions were performed:

'_exptl_crystal_density_meas' value 'none' was changed to '?' - the
value is perceived as not measured.

Automatic conversion script
Id: cif_fix_values 3008 2015-01-20 13:52:24Z robertas 
;
_cod_original_sg_symbol_H-M P2(1)2(1)2(1)
_cod_database_code 7212578

loop_
_symmetry_equiv_pos_as_xyz
'x, y, z'
'-x+1/2, -y, z+1/2'
'-x, y+1/2, -z+1/2'
'x+1/2, -y+1/2, -z'

loop_
_atom_site_label
_atom_site_type_symbol
_atom_site_fract_x
_atom_site_fract_y
_atom_site_fract_z
_atom_site_U_iso_or_equiv
_atom_site_adp_type
_atom_site_occupancy
_atom_site_symmetry_multiplicity
_atom_site_calc_flag
_atom_site_refinement_flags
Cu1 Cu 0.5693(3) 0.72363(15) 0.27236(12) 0.0364(6) Uani 1 1 d .
Cu2 Cu 0.5764(3) 1.00287(16) 0.27993(12) 0.0383(6) Uani 1 1 d .
Cu3 Cu 0.4156(3) 0.87079(17) 0.17895(10) 0.0327(5) Uani 1 1 d .
C1 C 0.580(2) 1.0449(11) 0.4709(9) 0.025(4) Uani 1 1 d U
H1A H 0.6340 1.0897 0.4334 0.030 Uiso 1 1 calc R
H1B H 0.6517 1.0509 0.5145 0.030 Uiso 1 1 calc R
C2 C 0.393(2) 1.0864(11) 0.4866(9) 0.018(4) Uani 1 1 d .
C3 C 0.285(2) 1.1239(13) 0.4310(9) 0.030(4) Uani 1 1 d .
H3A H 0.3264 1.1271 0.3834 0.036 Uiso 1 1 calc R
C4 C 0.119(2) 1.1556(13) 0.4467(11) 0.037(5) Uani 1 1 d .
H4A H 0.0437 1.1794 0.4099 0.044 Uiso 1 1 calc R
C5 C 0.059(2) 1.1527(11) 0.5194(9) 0.023(4) Uani 1 1 d .
H5A H -0.0566 1.1733 0.5296 0.028 Uiso 1 1 calc R
C6 C 0.328(2) 1.0896(10) 0.5574(10) 0.013(4) Uani 1 1 d U
H6A H 0.4019 1.0684 0.5953 0.016 Uiso 1 1 calc R
C7 C 0.558(2) 0.8409(13) 0.4883(10) 0.026(4) Uani 1 1 d .
C8 C 0.553(2) 0.8220(13) 0.5641(10) 0.038(5) Uani 1 1 d U
H8A H 0.5657 0.8786 0.5974 0.046 Uiso 1 1 calc R
C9 C 0.529(2) 0.7170(14) 0.5864(11) 0.042(6) Uani 1 1 d .
H9A H 0.5163 0.7018 0.6357 0.051 Uiso 1 1 calc R
C10 C 0.522(2) 0.6328(17) 0.5361(10) 0.040(5) Uani 1 1 d .
H10A H 0.5140 0.5616 0.5532 0.048 Uiso 1 1 calc R
C11 C 0.527(2) 0.6491(13) 0.4652(9) 0.030(4) Uani 1 1 d .
H11A H 0.5166 0.5910 0.4330 0.036 Uiso 1 1 calc R
C12 C 0.547(2) 0.7570(12) 0.4391(10) 0.025(4) Uani 1 1 d .
N1 N 0.576(2) 0.9308(10) 0.4467(7) 0.025(3) Uani 1 1 d .
N2 N 0.5724(17) 0.9057(9) 0.3764(7) 0.024(3) Uani 1 1 d .
N3 N 0.5610(18) 0.7993(8) 0.3704(8) 0.026(3) Uani 1 1 d .
N4 N 0.1621(16) 1.1220(10) 0.5732(8) 0.025(3) Uani 1 1 d .
I1 I 0.75897(17) 0.87261(7) 0.19190(5) 0.0275(2) Uani 1 1 d .
I2 I 0.2449(2) 1.04060(6) 0.23668(5) 0.0270(3) Uani 1 1 d .
I3 I 0.2473(2) 0.68753(6) 0.21917(5) 0.0286(3) Uani 1 1 d .

loop_
_atom_site_aniso_label
_atom_site_aniso_U_11
_atom_site_aniso_U_22
_atom_site_aniso_U_33
_atom_site_aniso_U_23
_atom_site_aniso_U_13
_atom_site_aniso_U_12
Cu1 0.0459(14) 0.0341(10) 0.0292(14) -0.0077(11) -0.0036(13) 0.0016(11)
Cu2 0.0371(13) 0.0351(10) 0.0426(16) -0.0065(11) 0.0020(13) 0.0003(11)
Cu3 0.0373(11) 0.0402(10) 0.0206(12) 0.0025(12) -0.0054(10) 0.0031(13)
C1 0.025(4) 0.025(4) 0.025(4) -0.0002(10) 0.0002(10) 0.0000(10)
C2 0.029(10) 0.012(7) 0.013(10) -0.002(7) -0.008(9) 0.006(8)
C3 0.040(13) 0.031(9) 0.020(9) 0.002(8) 0.016(9) -0.012(10)
C4 0.023(10) 0.036(11) 0.052(15) 0.015(10) -0.024(10) 0.001(9)
C5 0.035(9) 0.011(9) 0.023(10) 0.004(8) 0.010(9) 0.011(8)
C6 0.013(4) 0.013(4) 0.013(4) 0.0001(10) -0.0002(10) 0.0001(10)
C7 0.029(9) 0.029(11) 0.021(11) 0.010(9) 0.001(9) 0.010(9)
C8 0.038(5) 0.038(5) 0.038(5) 0.0001(10) 0.0001(10) -0.0001(10)
C9 0.044(13) 0.057(13) 0.026(14) 0.013(11) 0.002(10) -0.014(10)
C10 0.066(14) 0.026(10) 0.028(12) -0.003(12) 0.019(10) 0.012(12)
C11 0.047(11) 0.022(9) 0.022(11) 0.003(10) -0.008(9) 0.000(9)
C12 0.025(10) 0.025(10) 0.025(12) 0.006(9) -0.006(9) 0.001(8)
N1 0.036(9) 0.023(8) 0.015(9) -0.001(7) 0.008(8) 0.012(7)
N2 0.026(8) 0.022(7) 0.023(9) -0.009(6) 0.003(7) 0.005(6)
N3 0.026(8) 0.017(8) 0.036(10) 0.005(7) -0.001(7) -0.007(7)
N4 0.042(8) 0.013(7) 0.019(9) 0.000(7) -0.005(7) 0.005(7)
I1 0.0256(5) 0.0287(4) 0.0281(6) -0.0058(5) 0.0060(7) 0.0016(9)
I2 0.0277(6) 0.0253(4) 0.0280(6) -0.0048(4) -0.0026(9) 0.0011(7)
I3 0.0280(6) 0.0243(4) 0.0334(6) 0.0014(5) -0.0020(10) -0.0011(7)

loop_
_atom_type_symbol
_atom_type_description
_atom_type_scat_dispersion_real
_atom_type_scat_dispersion_imag
_atom_type_scat_source
C C 0.0033 0.0016 'International Tables Vol C Tables 4.2.6.8 and 6.1.1.4'
H H 0.0000 0.0000 'International Tables Vol C Tables 4.2.6.8 and 6.1.1.4'
N N 0.0061 0.0033 'International Tables Vol C Tables 4.2.6.8 and 6.1.1.4'
Cu Cu 0.3201 1.2651 'International Tables Vol C Tables 4.2.6.8 and 6.1.1.4'
I I -0.4742 1.8119 'International Tables Vol C Tables 4.2.6.8 and 6.1.1.4'

loop_
_geom_angle_atom_site_label_1
_geom_angle_atom_site_label_2
_geom_angle_atom_site_label_3
_geom_angle
_geom_angle_site_symmetry_1
_geom_angle_site_symmetry_3
N3 Cu1 I2 117.4(4) . 3_645
N3 Cu1 I3 112.0(4) . .
I2 Cu1 I3 108.61(7) 3_645 .
N3 Cu1 Cu3 104.0(3) . .
I2 Cu1 Cu3 137.74(10) 3_645 .
I3 Cu1 Cu3 59.59(6) . .
N3 Cu1 I1 100.9(3) . .
I2 Cu1 I1 104.70(8) 3_645 .
I3 Cu1 I1 112.86(8) . .
Cu3 Cu1 I1 56.44(6) . .
N2 Cu2 I3 118.9(4) . 3_655
N2 Cu2 I1 100.2(3) . .
I3 Cu2 I1 105.07(9) 3_655 .
N2 Cu2 I2 109.3(4) . .
I3 Cu2 I2 109.10(8) 3_655 .
I1 Cu2 I2 114.14(9) . .
N2 Cu2 Cu3 103.0(3) . .
I3 Cu2 Cu3 137.45(10) 3_655 .
I1 Cu2 Cu3 57.50(6) . .
I2 Cu2 Cu3 59.10(6) . .
N4 Cu3 I1 112.0(4) 2_574 .
N4 Cu3 I2 101.9(4) 2_574 .
I1 Cu3 I2 115.94(8) . .
N4 Cu3 I3 99.4(4) 2_574 .
I1 Cu3 I3 116.92(8) . .
I2 Cu3 I3 108.41(7) . .
N4 Cu3 Cu2 138.4(4) 2_574 .
I1 Cu3 Cu2 59.56(6) . .
I2 Cu3 Cu2 58.92(7) . .
I3 Cu3 Cu2 121.12(9) . .
N4 Cu3 Cu1 138.4(4) 2_574 .
I1 Cu3 Cu1 61.87(7) . .
I2 Cu3 Cu1 117.91(9) . .
I3 Cu3 Cu1 58.49(7) . .
Cu2 Cu3 Cu1 77.25(7) . .
N1 C1 C2 110.8(13) . .
N1 C1 H1A 109.5 . .
C2 C1 H1A 109.5 . .
N1 C1 H1B 109.5 . .
C2 C1 H1B 109.5 . .
H1A C1 H1B 108.1 . .
C3 C2 C6 118.1(15) . .
C3 C2 C1 121.0(15) . .
C6 C2 C1 120.9(14) . .
C4 C3 C2 119.1(17) . .
C4 C3 H3A 120.4 . .
C2 C3 H3A 120.4 . .
C3 C4 C5 119.6(17) . .
C3 C4 H4A 120.2 . .
C5 C4 H4A 120.2 . .
N4 C5 C4 122.3(15) . .
N4 C5 H5A 118.9 . .
C4 C5 H5A 118.9 . .
N4 C6 C2 122.7(16) . .
N4 C6 H6A 118.7 . .
C2 C6 H6A 118.7 . .
N1 C7 C12 104.2(16) . .
N1 C7 C8 134.1(16) . .
C12 C7 C8 121.7(15) . .
C9 C8 C7 117.0(17) . .
C9 C8 H8A 121.5 . .
C7 C8 H8A 121.5 . .
C8 C9 C10 120.6(19) . .
C8 C9 H9A 119.7 . .
C10 C9 H9A 119.7 . .
C11 C10 C9 122.9(19) . .
C11 C10 H10A 118.5 . .
C9 C10 H10A 118.5 . .
C10 C11 C12 118.6(17) . .
C10 C11 H11A 120.7 . .
C12 C11 H11A 120.7 . .
N3 C12 C7 108.6(14) . .
N3 C12 C11 132.4(16) . .
C7 C12 C11 119.0(16) . .
N2 N1 C7 111.1(13) . .
N2 N1 C1 121.0(12) . .
C7 N1 C1 127.6(14) . .
N3 N2 N1 108.2(13) . .
N3 N2 Cu2 119.1(11) . .
N1 N2 Cu2 132.7(9) . .
N2 N3 C12 107.7(14) . .
N2 N3 Cu1 121.9(11) . .
C12 N3 Cu1 130.4(10) . .
C5 N4 C6 118.1(16) . .
C5 N4 Cu3 122.6(11) . 2_575
C6 N4 Cu3 119.3(13) . 2_575
Cu3 I1 Cu2 62.94(7) . .
Cu3 I1 Cu1 61.69(7) . .
Cu2 I1 Cu1 78.64(6) . .
Cu1 I2 Cu2 70.72(7) 3_655 .
Cu1 I2 Cu3 112.39(8) 3_655 .
Cu2 I2 Cu3 61.97(7) . .
Cu2 I3 Cu1 71.24(7) 3_645 .
Cu2 I3 Cu3 118.96(8) 3_645 .
Cu1 I3 Cu3 61.92(7) . .

loop_
_geom_bond_atom_site_label_1
_geom_bond_atom_site_label_2
_geom_bond_distance
_geom_bond_site_symmetry_2
Cu1 N3 2.027(14) .
Cu1 I2 2.652(2) 3_645
Cu1 I3 2.654(3) .
Cu1 Cu3 2.747(3) .
Cu1 I1 2.752(2) .
Cu2 N2 2.136(13) .
Cu2 I3 2.626(2) 3_655
Cu2 I1 2.658(2) .
Cu2 I2 2.664(3) .
Cu2 Cu3 2.745(3) .
Cu3 N4 2.031(14) 2_574
Cu3 I1 2.600(2) .
Cu3 I2 2.668(2) .
Cu3 I3 2.685(2) .
C1 N1 1.469(17) .
C1 C2 1.53(2) .
C1 H1A 0.9700 .
C1 H1B 0.9700 .
C2 C3 1.39(2) .
C2 C6 1.39(2) .
C3 C4 1.34(2) .
C3 H3A 0.9300 .
C4 C5 1.41(2) .
C4 H4A 0.9300 .
C5 N4 1.311(19) .
C5 H5A 0.9300 .
C6 N4 1.343(15) .
C6 H6A 0.9300 .
C7 N1 1.348(18) .
C7 C12 1.37(2) .
C7 C8 1.41(2) .
C8 C9 1.363(19) .
C8 H8A 0.9300 .
C9 C10 1.39(2) .
C9 H9A 0.9300 .
C10 C11 1.32(2) .
C10 H10A 0.9300 .
C11 C12 1.42(2) .
C11 H11A 0.9300 .
C12 N3 1.37(2) .
N1 N2 1.328(17) .
N2 N3 1.313(13) .
N4 Cu3 2.031(14) 2_575
I2 Cu1 2.652(2) 3_655
I3 Cu2 2.626(2) 3_645

loop_
_geom_torsion_atom_site_label_1
_geom_torsion_atom_site_label_2
_geom_torsion_atom_site_label_3
_geom_torsion_atom_site_label_4
_geom_torsion
_geom_torsion_site_symmetry_1
_geom_torsion_site_symmetry_4
N2 Cu2 Cu3 N4 176.6(7) . 2_574
I3 Cu2 Cu3 N4 -13.3(6) 3_655 2_574
I1 Cu2 Cu3 N4 -89.6(6) . 2_574
I2 Cu2 Cu3 N4 71.6(6) . 2_574
N2 Cu2 Cu3 I1 -93.9(4) . .
I3 Cu2 Cu3 I1 76.22(14) 3_655 .
I2 Cu2 Cu3 I1 161.16(8) . .
N2 Cu2 Cu3 I2 104.9(4) . .
I3 Cu2 Cu3 I2 -84.94(13) 3_655 .
I1 Cu2 Cu3 I2 -161.16(8) . .
N2 Cu2 Cu3 I3 11.1(4) . .
I3 Cu2 Cu3 I3 -178.79(10) 3_655 .
I1 Cu2 Cu3 I3 105.00(10) . .
I2 Cu2 Cu3 I3 -93.84(9) . .
N2 Cu2 Cu3 Cu1 -29.2(4) . .
I3 Cu2 Cu3 Cu1 140.90(16) 3_655 .
I1 Cu2 Cu3 Cu1 64.68(7) . .
I2 Cu2 Cu3 Cu1 -134.16(9) . .
N3 Cu1 Cu3 N4 -173.9(7) . 2_574
I2 Cu1 Cu3 N4 18.2(6) 3_645 2_574
I3 Cu1 Cu3 N4 -66.3(6) . 2_574
I1 Cu1 Cu3 N4 92.1(6) . 2_574
N3 Cu1 Cu3 I1 94.0(4) . .
I2 Cu1 Cu3 I1 -73.91(14) 3_645 .
I3 Cu1 Cu3 I1 -158.43(7) . .
N3 Cu1 Cu3 I2 -12.2(4) . .
I2 Cu1 Cu3 I2 179.94(10) 3_645 .
I3 Cu1 Cu3 I2 95.43(9) . .
I1 Cu1 Cu3 I2 -106.15(10) . .
N3 Cu1 Cu3 I3 -107.6(4) . .
I2 Cu1 Cu3 I3 84.52(14) 3_645 .
I1 Cu1 Cu3 I3 158.43(7) . .
N3 Cu1 Cu3 Cu2 31.9(4) . .
I2 Cu1 Cu3 Cu2 -136.01(16) 3_645 .
I3 Cu1 Cu3 Cu2 139.48(8) . .
I1 Cu1 Cu3 Cu2 -62.10(7) . .
N1 C1 C2 C3 -82.7(18) . .
N1 C1 C2 C6 98.6(16) . .
C6 C2 C3 C4 -4(2) . .
C1 C2 C3 C4 177.4(15) . .
C2 C3 C4 C5 1(3) . .
C3 C4 C5 N4 1(3) . .
C3 C2 C6 N4 4(2) . .
C1 C2 C6 N4 -177.7(13) . .
N1 C7 C8 C9 178.3(18) . .
C12 C7 C8 C9 -3(3) . .
C7 C8 C9 C10 4(3) . .
C8 C9 C10 C11 -5(3) . .
C9 C10 C11 C12 3(3) . .
N1 C7 C12 N3 1.1(19) . .
C8 C7 C12 N3 -178.2(15) . .
N1 C7 C12 C11 -179.7(16) . .
C8 C7 C12 C11 1(3) . .
C10 C11 C12 N3 177.9(18) . .
C10 C11 C12 C7 -1(3) . .
C12 C7 N1 N2 1.0(19) . .
C8 C7 N1 N2 -179.9(17) . .
C12 C7 N1 C1 175.0(16) . .
C8 C7 N1 C1 -6(3) . .
C2 C1 N1 N2 94.4(18) . .
C2 C1 N1 C7 -79(2) . .
C7 N1 N2 N3 -3(2) . .
C1 N1 N2 N3 -177.2(14) . .
C7 N1 N2 Cu2 175.7(11) . .
C1 N1 N2 Cu2 1(2) . .
I3 Cu2 N2 N3 -149.1(11) 3_655 .
I1 Cu2 N2 N3 -35.5(13) . .
I2 Cu2 N2 N3 84.8(12) . .
Cu3 Cu2 N2 N3 23.3(13) . .
I3 Cu2 N2 N1 32.6(16) 3_655 .
I1 Cu2 N2 N1 146.2(14) . .
I2 Cu2 N2 N1 -93.6(15) . .
Cu3 Cu2 N2 N1 -155.1(14) . .
N1 N2 N3 C12 3.4(19) . .
Cu2 N2 N3 C12 -175.4(10) . .
N1 N2 N3 Cu1 -175.7(10) . .
Cu2 N2 N3 Cu1 5.6(18) . .
C7 C12 N3 N2 -2.8(19) . .
C11 C12 N3 N2 178.2(18) . .
C7 C12 N3 Cu1 176.1(11) . .
C11 C12 N3 Cu1 -3(3) . .
I2 Cu1 N3 N2 139.1(11) 3_645 .
I3 Cu1 N3 N2 -94.3(13) . .
Cu3 Cu1 N3 N2 -31.8(14) . .
I1 Cu1 N3 N2 26.0(13) . .
I2 Cu1 N3 C12 -39.7(16) 3_645 .
I3 Cu1 N3 C12 86.9(14) . .
Cu3 Cu1 N3 C12 149.4(14) . .
I1 Cu1 N3 C12 -152.7(14) . .
C4 C5 N4 C6 -2(2) . .
C4 C5 N4 Cu3 174.9(12) . 2_575
C2 C6 N4 C5 -1(2) . .
C2 C6 N4 Cu3 -177.5(11) . 2_575
N4 Cu3 I1 Cu2 134.3(4) 2_574 .
I2 Cu3 I1 Cu2 17.91(7) . .
I3 Cu3 I1 Cu2 -111.95(10) . .
Cu1 Cu3 I1 Cu2 -91.37(8) . .
N4 Cu3 I1 Cu1 -134.3(4) 2_574 .
I2 Cu3 I1 Cu1 109.28(9) . .
I3 Cu3 I1 Cu1 -20.58(7) . .
Cu2 Cu3 I1 Cu1 91.37(8) . .
N2 Cu2 I1 Cu3 99.0(4) . .
I3 Cu2 I1 Cu3 -137.15(10) 3_655 .
I2 Cu2 I1 Cu3 -17.67(7) . .
N2 Cu2 I1 Cu1 35.2(4) . .
I3 Cu2 I1 Cu1 158.99(10) 3_655 .
I2 Cu2 I1 Cu1 -81.54(9) . .
Cu3 Cu2 I1 Cu1 -63.86(8) . .
N3 Cu1 I1 Cu3 -99.6(4) . .
I2 Cu1 I1 Cu3 138.08(10) 3_645 .
I3 Cu1 I1 Cu3 20.13(7) . .
N3 Cu1 I1 Cu2 -34.4(4) . .
I2 Cu1 I1 Cu2 -156.68(10) 3_645 .
I3 Cu1 I1 Cu2 85.37(9) . .
Cu3 Cu1 I1 Cu2 65.24(8) . .
N2 Cu2 I2 Cu1 136.0(4) . 3_655
I3 Cu2 I2 Cu1 4.49(8) 3_655 3_655
I1 Cu2 I2 Cu1 -112.68(9) . 3_655
Cu3 Cu2 I2 Cu1 -130.04(8) . 3_655
N2 Cu2 I2 Cu3 -93.9(4) . .
I3 Cu2 I2 Cu3 134.54(10) 3_655 .
I1 Cu2 I2 Cu3 17.36(7) . .
N4 Cu3 I2 Cu1 -88.5(4) 2_574 3_655
I1 Cu3 I2 Cu1 33.37(11) . 3_655
I3 Cu3 I2 Cu1 167.20(7) . 3_655
Cu2 Cu3 I2 Cu1 51.40(9) . 3_655
Cu1 Cu3 I2 Cu1 103.75(10) . 3_655
N4 Cu3 I2 Cu2 -139.9(4) 2_574 .
I1 Cu3 I2 Cu2 -18.03(7) . .
I3 Cu3 I2 Cu2 115.80(9) . .
Cu1 Cu3 I2 Cu2 52.35(10) . .
N3 Cu1 I3 Cu2 -126.8(4) . 3_645
I2 Cu1 I3 Cu2 4.48(8) 3_645 3_645
Cu3 Cu1 I3 Cu2 139.54(8) . 3_645
I1 Cu1 I3 Cu2 120.12(9) . 3_645
N3 Cu1 I3 Cu3 93.7(4) . .
I2 Cu1 I3 Cu3 -135.06(10) 3_645 .
I1 Cu1 I3 Cu3 -19.42(6) . .
N4 Cu3 I3 Cu2 97.4(4) 2_574 3_645
I1 Cu3 I3 Cu2 -23.28(12) . 3_645
I2 Cu3 I3 Cu2 -156.61(8) . 3_645
Cu2 Cu3 I3 Cu2 -92.36(11) . 3_645
Cu1 Cu3 I3 Cu2 -44.61(9) . 3_645
N4 Cu3 I3 Cu1 142.0(4) 2_574 .
I1 Cu3 I3 Cu1 21.33(7) . .
I2 Cu3 I3 Cu1 -112.00(9) . .
Cu2 Cu3 I3 Cu1 -47.75(10) . .
